data_4502151
loop_
_publ_author_name
'Tian, Jian'
'Motkuri, Radha Kishan'
'Thallapally, Praveen K.'
'McGrail, B. Peter'

_publ_section_title
;
 Metal&#x2212;Organic Framework Isomers with Diamondoid Networks
 Constructed of a Semirigid Tetrahedral Linker
;
_journal_issue 12
_journal_name_full 'Crystal Growth &amp; Design'
_journal_page_first 5327
_journal_paper_doi 10.1021/cg101222w
_journal_volume 10
_journal_year 2010
_chemical_formula_moiety 'C99 H72 Cd6 O42'
_chemical_formula_sum 'C99 H72 Cd6 O42'
_chemical_formula_weight 2607.97
_chemical_melting_point ?
_chemical_name_systematic
; 
 ? 
;
_space_group_IT_number 1
_symmetry_cell_setting triclinic
_symmetry_space_group_name_Hall 'P 1'
_symmetry_space_group_name_H-M 'P 1'
_atom_sites_solution_hydrogens geom
_atom_sites_solution_primary direct
_atom_sites_solution_secondary difmap
_audit_creation_method SHELXL-97
_cell_angle_alpha 112.763(2)
_cell_angle_beta 112.203(3)
_cell_angle_gamma 95.425(3)
_cell_formula_units_Z 1
_cell_length_a 15.420(5)
_cell_length_b 15.842(3)
_cell_length_c 17.819(3)
_cell_measurement_reflns_used 9977
_cell_measurement_temperature 173(2)
_cell_measurement_theta_max 23.95
_cell_measurement_theta_min 2.24
_cell_volume 3565.4(15)
_computing_cell_refinement 'Bruker SMART'
_computing_data_collection 'Bruker SMART'
_computing_data_reduction 'Bruker SAINT'
_computing_molecular_graphics SHELXP-97
_computing_publication_material SHELXTL
_computing_structure_refinement 'SHELXL-97 (Sheldrick, 2008)'
_computing_structure_solution 'SHELXS-97 (Sheldrick, 2008)'
_diffrn_ambient_temperature 173(2)
_diffrn_detector_area_resol_mean 9
_diffrn_measured_fraction_theta_full 0.986
_diffrn_measured_fraction_theta_max 0.986
_diffrn_measurement_device_type 'Bruker APEX-II CCD'
_diffrn_measurement_method 'phi and omega scans'
_diffrn_radiation_monochromator graphite
_diffrn_radiation_source 'fine-focus sealed tube'
_diffrn_radiation_type MoK\a
_diffrn_radiation_wavelength 0.71073
_diffrn_reflns_av_R_equivalents 0.0292
_diffrn_reflns_av_sigmaI/netI 0.0601
_diffrn_reflns_limit_h_max 17
_diffrn_reflns_limit_h_min -17
_diffrn_reflns_limit_k_max 17
_diffrn_reflns_limit_k_min -18
_diffrn_reflns_limit_l_max 20
_diffrn_reflns_limit_l_min -20
_diffrn_reflns_number 31448
_diffrn_reflns_theta_full 23.95
_diffrn_reflns_theta_max 23.95
_diffrn_reflns_theta_min 2.24
_exptl_absorpt_coefficient_mu 0.943
_exptl_absorpt_correction_T_max 0.8715
_exptl_absorpt_correction_T_min 0.7984
_exptl_absorpt_correction_type multi-scan
_exptl_absorpt_process_details SADABS
_exptl_crystal_colour colorless
_exptl_crystal_density_diffrn 1.215
_exptl_crystal_density_meas ?
_exptl_crystal_density_method 'not measured'
_exptl_crystal_description block
_exptl_crystal_F_000 1290
_exptl_crystal_size_max 0.25
_exptl_crystal_size_mid 0.20
_exptl_crystal_size_min 0.15
_refine_diff_density_max 2.189
_refine_diff_density_min -0.620
_refine_diff_density_rms 0.093
_refine_ls_abs_structure_details 'Flack H D (1983), Acta Cryst. A39, 876-881'
_refine_ls_abs_structure_Flack 0.038(18)
_refine_ls_extinction_method none
_refine_ls_goodness_of_fit_ref 0.994
_refine_ls_hydrogen_treatment constr
_refine_ls_matrix_type full
_refine_ls_number_parameters 1324
_refine_ls_number_reflns 21532
_refine_ls_number_restraints 3
_refine_ls_restrained_S_all 0.994
_refine_ls_R_factor_all 0.0496
_refine_ls_R_factor_gt 0.0452
_refine_ls_shift/su_max 0.001
_refine_ls_shift/su_mean 0.000
_refine_ls_structure_factor_coef Fsqd
_refine_ls_weighting_details 'calc w=1/[\s^2^(Fo^2^)+(0.0709P)^2^+0.0000P] where P=(Fo^2^+2Fc^2^)/3'
_refine_ls_weighting_scheme calc
_refine_ls_wR_factor_gt 0.1114
_refine_ls_wR_factor_ref 0.1144
_reflns_number_gt 19419
_reflns_number_total 21532
_reflns_threshold_expression >2sigma(I)
_cod_data_source_file cg101222w_si_001.cif
_cod_data_source_block aaa
_cod_depositor_comments
;
The following automatic conversions were performed:

'_chemical_melting_point' value 'not measured' was changed to '?' -
the value is undefined or not given.

Automatic conversion script
Id: cif_fix_values 1715 2011-07-08 13:25:40Z adriana 

The following automatic conversions were performed:

'_exptl_crystal_density_meas' value 'none' was changed to '?' - the
value is perceived as not measured.

Automatic conversion script
Id: cif_fix_values 3008 2015-01-20 13:52:24Z robertas 
;
_cod_original_cell_volume 3565.6(14)
_cod_original_sg_symbol_H-M P1
_cod_database_code 4502151

loop_
_symmetry_equiv_pos_as_xyz
'x, y, z'

loop_
_atom_site_label
_atom_site_type_symbol
_atom_site_fract_x
_atom_site_fract_y
_atom_site_fract_z
_atom_site_U_iso_or_equiv
_atom_site_adp_type
_atom_site_occupancy
_atom_site_symmetry_multiplicity
_atom_site_calc_flag
_atom_site_refinement_flags
Cd3 Cd 0.64696(3) 0.31376(3) 0.04123(3) 0.03662(12) Uani 1 1 d .
Cd4 Cd 0.77177(4) 0.55051(3) 0.07633(3) 0.03532(11) Uani 1 1 d .
Cd2 Cd 0.40738(3) 0.18065(3) 0.00141(3) 0.03574(12) Uani 1 1 d .
Cd5 Cd 0.99681(3) 0.68594(3) 0.09314(3) 0.03886(13) Uani 1 1 d .
Cd6 Cd 1.14723(3) 0.92200(3) 0.15135(3) 0.03093(11) Uani 1 1 d .
O16 O 1.1183(3) 0.8195(3) 0.2102(3) 0.0404(11) Uani 1 1 d .
O21 O 1.2742(3) 0.8910(4) 0.2663(3) 0.0457(12) Uani 1 1 d .
O22 O 1.3004(3) 0.6810(4) 0.5117(3) 0.0439(12) Uani 1 1 d .
O4 O 0.1881(4) 0.3674(3) -0.3297(4) 0.0576(15) Uani 1 1 d .
C44 C 1.3977(5) 0.6544(4) 0.6362(4) 0.0318(14) Uani 1 1 d .
O25 O 1.5626(3) 0.7552(3) 0.7454(3) 0.0499(13) Uani 1 1 d .
O2 O -0.0661(3) 0.3185(4) -0.5526(3) 0.0515(13) Uani 1 1 d .
C8 C 0.0220(5) 0.2801(5) -0.4341(4) 0.0371(15) Uani 1 1 d .
C54 C 1.5010(5) 0.6582(4) 0.6975(4) 0.0367(15) Uani 1 1 d .
H54A H 1.4991 0.6360 0.7418 0.044 Uiso 1 1 calc R
H54B H 1.5276 0.6158 0.6599 0.044 Uiso 1 1 calc R
C23 C 0.4703(5) 0.4336(5) -0.1309(4) 0.0409(16) Uani 1 1 d .
O1 O -0.0083(4) 0.1331(4) -0.5585(4) 0.0562(14) Uani 1 1 d .
C4 C -0.0050(7) -0.0030(6) -0.6708(7) 0.080(3) Uani 1 1 d .
H4 H 0.0498 0.0352 -0.6663 0.097 Uiso 1 1 calc R
O23 O 1.3785(4) 0.5017(3) 0.5259(3) 0.0558(14) Uani 1 1 d .
C40 C 1.2821(5) 0.7185(5) 0.4519(5) 0.0436(17) Uani 1 1 d .
C43 C 1.3981(5) 0.6918(5) 0.5693(4) 0.0353(15) Uani 1 1 d .
H43A H 1.4359 0.7599 0.6030 0.042 Uiso 1 1 calc R
H43B H 1.4289 0.6555 0.5326 0.042 Uiso 1 1 calc R
C22 C 0.4396(5) 0.4949(5) -0.1642(4) 0.0364(15) Uani 1 1 d .
H22 H 0.4836 0.5552 -0.1408 0.044 Uiso 1 1 calc R
C51 C 1.3701(6) 0.3663(6) 0.4029(6) 0.069(3) Uani 1 1 d .
H51 H 1.4200 0.4056 0.4023 0.083 Uiso 1 1 calc R
C9 C 0.0314(5) 0.3295(6) -0.4917(5) 0.0456(18) Uani 1 1 d .
H9A H 0.0673 0.3980 -0.4518 0.055 Uiso 1 1 calc R
H9B H 0.0667 0.2991 -0.5262 0.055 Uiso 1 1 calc R
C37 C 1.2342(5) 0.7921(5) 0.3272(5) 0.0392(15) Uani 1 1 d .
C13 C -0.1213(5) 0.4455(5) -0.7253(5) 0.0450(17) Uani 1 1 d .
C7 C -0.0446(5) 0.1772(5) -0.4968(5) 0.0412(16) Uani 1 1 d .
H7A H -0.0438 0.1429 -0.4605 0.049 Uiso 1 1 calc R
H7B H -0.1126 0.1773 -0.5298 0.049 Uiso 1 1 calc R
C10 C -0.0774(5) 0.3648(6) -0.6068(5) 0.0456(18) Uani 1 1 d .
C21 C 0.3448(5) 0.4714(5) -0.2320(4) 0.0421(17) Uani 1 1 d .
H21 H 0.3237 0.5152 -0.2543 0.051 Uiso 1 1 calc R
C45 C 1.3377(5) 0.5505(5) 0.5844(5) 0.0382(15) Uani 1 1 d .
H45A H 1.3418 0.5238 0.6271 0.046 Uiso 1 1 calc R
H45B H 1.2683 0.5442 0.5481 0.046 Uiso 1 1 calc R
C41 C 1.1867(5) 0.7166(6) 0.4056(5) 0.0499(19) Uani 1 1 d .
H41 H 1.1374 0.6903 0.4164 0.060 Uiso 1 1 calc R
C12 C -0.1969(5) 0.3918(6) -0.7209(5) 0.051(2) Uani 1 1 d .
H12 H -0.2632 0.3832 -0.7591 0.061 Uiso 1 1 calc R
C25 C 0.3110(6) 0.3189(5) -0.2357(6) 0.062(2) Uani 1 1 d .
H25 H 0.2687 0.2570 -0.2614 0.074 Uiso 1 1 calc R
C36 C 1.2087(5) 0.8366(5) 0.2667(4) 0.0366(16) Uani 1 1 d .
C5 C -0.0474(5) 0.0372(5) -0.6142(5) 0.0487(19) Uani 1 1 d .
C19 C 0.1208(5) 0.2751(5) -0.3757(6) 0.0502(19) Uani 1 1 d .
H19A H 0.1163 0.2551 -0.3308 0.060 Uiso 1 1 calc R
H19B H 0.1430 0.2279 -0.4144 0.060 Uiso 1 1 calc R
C11 C -0.1755(6) 0.3524(6) -0.6623(6) 0.056(2) Uani 1 1 d .
H11 H -0.2264 0.3172 -0.6592 0.067 Uiso 1 1 calc R
C38 C 1.3277(5) 0.7942(5) 0.3741(4) 0.0378(16) Uani 1 1 d .
H38 H 1.3771 0.8234 0.3652 0.045 Uiso 1 1 calc R
C39 C 1.3549(5) 0.7552(5) 0.4352(4) 0.0343(15) Uani 1 1 d .
H39 H 1.4203 0.7538 0.4641 0.041 Uiso 1 1 calc R
C42 C 1.1628(5) 0.7523(6) 0.3445(5) 0.0493(19) Uani 1 1 d .
H42 H 1.0967 0.7503 0.3130 0.059 Uiso 1 1 calc R
C46 C 1.3337(6) 0.4055(5) 0.4660(5) 0.0484(18) Uani 1 1 d .
C24 C 0.4057(5) 0.3472(6) -0.1646(5) 0.0490(19) Uani 1 1 d .
H24 H 0.4255 0.3053 -0.1392 0.059 Uiso 1 1 calc R
Cd1 Cd 0.22606(3) 0.10488(3) 0.07819(3) 0.03394(12) Uani 1 1 d .
O12 O 0.8858(4) 0.7018(3) 0.1487(4) 0.0511(13) Uani 1 1 d .
O8 O 0.8561(4) 0.5739(4) -0.0275(4) 0.0610(15) Uani 1 1 d .
O5 O 0.6008(4) 0.4005(5) -0.0331(4) 0.076(2) Uani 1 1 d .
O34 O 0.4276(4) 0.0493(4) -0.1209(3) 0.0507(13) Uani 1 1 d .
O32 O 0.5653(4) 0.3522(4) 0.1253(3) 0.0464(12) Uani 1 1 d .
O33 O 0.5013(3) 0.2011(3) -0.0677(3) 0.0401(11) Uani 1 1 d .
O20 O 1.1626(4) 1.0559(3) 0.2786(3) 0.0486(13) Uani 1 1 d .
O42 O 0.1851(4) -0.0538(3) 0.0093(4) 0.0501(13) Uani 1 1 d .
O19 O 1.2368(3) 1.0815(3) 0.2023(3) 0.0359(10) Uani 1 1 d .
O11 O 0.7749(4) 0.6888(3) 0.1950(4) 0.0535(14) Uani 1 1 d .
O9 O 0.7656(4) 0.4561(3) 0.1459(3) 0.0458(12) Uani 1 1 d .
O38 O 0.2459(3) 0.0995(3) -0.0466(3) 0.0459(12) Uani 1 1 d .
O39 O 0.3893(4) 0.1452(5) 0.1405(4) 0.0605(16) Uani 1 1 d .
O37 O 0.2681(4) 0.1722(4) -0.1228(3) 0.0525(14) Uani 1 1 d .
O35 O 0.4104(4) 0.3267(4) 0.0941(4) 0.0544(13) Uani 1 1 d .
O31 O 0.6742(4) 0.2033(4) 0.0965(4) 0.0556(14) Uani 1 1 d .
O15 O 1.1038(5) 0.6603(5) 0.0304(5) 0.0770(19) Uani 1 1 d .
O18 O 1.2059(4) 0.8387(4) 0.0612(3) 0.0516(13) Uani 1 1 d .
O6 O 0.6245(4) 0.5421(4) -0.0249(4) 0.0611(15) Uani 1 1 d .
O14 O 0.9806(5) 0.7861(6) 0.0305(5) 0.080(2) Uani 1 1 d .
O17 O 0.9999(4) 0.9345(6) 0.0617(5) 0.080(2) Uani 1 1 d .
O30 O 0.7513(5) 0.2667(5) -0.0146(5) 0.087(2) Uani 1 1 d .
O24 O 1.3529(4) 0.6843(3) 0.7578(3) 0.0505(13) Uani 1 1 d .
O26 O 0.6365(4) 1.0179(3) 0.6257(3) 0.0484(13) Uani 1 1 d .
O27 O 0.5703(3) 0.7631(3) 0.3891(3) 0.0501(13) Uani 1 1 d .
C50 C 1.3348(5) 0.2743(5) 0.3442(5) 0.048(2) Uani 1 1 d .
H50 H 1.3612 0.2488 0.3027 0.058 Uiso 1 1 calc R
C52 C 1.3542(5) 0.7168(4) 0.6940(4) 0.0343(15) Uani 1 1 d .
H52A H 1.3940 0.7842 0.7268 0.041 Uiso 1 1 calc R
H52B H 1.2870 0.7130 0.6542 0.041 Uiso 1 1 calc R
C49 C 1.2605(5) 0.2137(5) 0.3409(4) 0.0389(16) Uani 1 1 d .
C1 C -0.1591(5) -0.1170(5) -0.6804(5) 0.0377(16) Uani 1 1 d .
H1 H -0.2132 -0.1561 -0.6848 0.045 Uiso 1 1 calc R
C69 C 0.6678(4) 0.8265(5) 0.4410(4) 0.0395(16) Uani 1 1 d .
H69A H 0.6935 0.8315 0.3992 0.047 Uiso 1 1 calc R
H69B H 0.7112 0.8011 0.4787 0.047 Uiso 1 1 calc R
C87 C 0.5166(5) 0.4832(5) 0.2038(5) 0.0467(18) Uani 1 1 d .
C61 C 0.6662(5) 0.9242(5) 0.5019(4) 0.0339(14) Uani 1 1 d .
C88 C 0.6070(5) 0.5459(6) 0.2420(5) 0.052(2) Uani 1 1 d .
H88 H 0.6546 0.5246 0.2237 0.063 Uiso 1 1 calc R
C53 C 1.3196(6) 0.7365(6) 0.8187(5) 0.051(2) Uani 1 1 d .
C99 C 0.2680(5) -0.1316(5) -0.1089(5) 0.0417(17) Uani 1 1 d .
H99 H 0.2547 -0.0726 -0.1031 0.050 Uiso 1 1 calc R
C72 C 0.6231(5) 0.9203(4) 0.5637(4) 0.0372(15) Uani 1 1 d .
H72A H 0.5527 0.8853 0.5276 0.045 Uiso 1 1 calc R
H72B H 0.6564 0.8872 0.5982 0.045 Uiso 1 1 calc R
C6 C -0.1246(5) -0.0197(5) -0.6174(5) 0.0393(16) Uani 1 1 d .
H6 H -0.1532 0.0065 -0.5780 0.047 Uiso 1 1 calc R
C94 C 0.2138(5) -0.1240(5) 0.0078(4) 0.0380(16) Uani 1 1 d .
C95 C 0.2528(6) -0.1716(5) -0.0540(5) 0.0438(17) Uani 1 1 d .
C85 C 0.4971(5) 0.3809(5) 0.1373(5) 0.0399(16) Uani 1 1 d .
O28 O 0.6536(4) 0.9850(4) 0.3945(3) 0.0517(13) Uani 1 1 d .
O10 O 0.9171(4) 0.5410(4) 0.2103(4) 0.0579(15) Uani 1 1 d .
O29 O 0.8192(3) 0.9502(4) 0.6229(3) 0.0514(13) Uani 1 1 d .
C73 C 0.5976(6) 1.0348(5) 0.6844(4) 0.0436(18) Uani 1 1 d .
C79 C 0.7742(5) 0.9871(5) 0.5626(5) 0.0380(15) Uani 1 1 d .
H79A H 0.8077 0.9844 0.5244 0.046 Uiso 1 1 calc R
H79B H 0.7769 1.0544 0.5971 0.046 Uiso 1 1 calc R
C27 C 0.8555(5) 0.4838(5) 0.2082(5) 0.0439(17) Uani 1 1 d .
C74 C 0.5973(6) 1.1276(5) 0.7302(5) 0.0461(18) Uani 1 1 d .
H74 H 0.6212 1.1746 0.7167 0.055 Uiso 1 1 calc R
C62 C 0.6094(5) 0.9716(5) 0.4462(5) 0.0400(16) Uani 1 1 d .
H62A H 0.5413 0.9309 0.4053 0.048 Uiso 1 1 calc R
H62B H 0.6078 1.0340 0.4880 0.048 Uiso 1 1 calc R
C63 C 0.6057(5) 1.0215(5) 0.3373(4) 0.0427(17) Uani 1 1 d .
C80 C 0.9145(5) 0.9972(5) 0.6876(4) 0.0466(18) Uani 1 1 d .
C47 C 1.2630(5) 0.3483(5) 0.4658(5) 0.0483(18) Uani 1 1 d .
H47 H 1.2381 0.3742 0.5085 0.058 Uiso 1 1 calc R
C48 C 1.2262(6) 0.2527(5) 0.4043(5) 0.0482(18) Uani 1 1 d .
H48 H 1.1769 0.2133 0.4055 0.058 Uiso 1 1 calc R
C70 C 0.5573(5) 0.6705(6) 0.3299(4) 0.049(2) Uani 1 1 d .
O36 O 0.5049(4) 0.1322(4) 0.0958(3) 0.0572(14) Uani 1 1 d .
O7 O 0.8043(5) 0.4419(4) -0.0290(4) 0.0674(16) Uani 1 1 d .
C93 C 0.1091(5) 0.0793(5) -0.1783(5) 0.0437(17) Uani 1 1 d .
C28 C 0.8457(5) 0.7410(5) 0.2015(5) 0.0442(17) Uani 1 1 d .
C29 C 0.8369(5) 0.4837(6) -0.0596(5) 0.0484(19) Uani 1 1 d .
C76 C 0.5223(5) 1.0844(5) 0.8115(4) 0.0371(16) Uani 1 1 d .
C77 C 0.5220(5) 0.9927(5) 0.7655(5) 0.0394(16) Uani 1 1 d .
H77 H 0.4958 0.9451 0.7772 0.047 Uiso 1 1 calc R
C26 C 0.5728(5) 0.4614(6) -0.0559(4) 0.0435(18) Uani 1 1 d .
C89 C 0.6305(5) 0.6417(5) 0.3082(5) 0.049(2) Uani 1 1 d .
H89 H 0.6939 0.6843 0.3366 0.059 Uiso 1 1 calc R
C82 C 1.0698(6) 1.1109(6) 0.7561(5) 0.057(2) Uani 1 1 d .
H82 H 1.1102 1.1584 0.7543 0.068 Uiso 1 1 calc R
C98 C 0.3017(6) -0.1780(5) -0.1701(5) 0.0526(19) Uani 1 1 d .
H98 H 0.3127 -0.1500 -0.2054 0.063 Uiso 1 1 calc R
C64 C 0.5173(6) 1.0400(7) 0.3255(5) 0.057(2) Uani 1 1 d .
H64 H 0.4875 1.0328 0.3614 0.069 Uiso 1 1 calc R
C81 C 0.9712(5) 1.0726(6) 0.6934(5) 0.054(2) Uani 1 1 d .
H81 H 0.9433 1.0998 0.6541 0.065 Uiso 1 1 calc R
C75 C 0.5632(6) 1.1547(5) 0.7959(5) 0.0434(17) Uani 1 1 d .
H75 H 0.5677 1.2197 0.8294 0.052 Uiso 1 1 calc R
C90 C 0.4823(5) 0.1127(5) -0.1223(5) 0.0397(16) Uani 1 1 d .
C84 C 0.9521(6) 0.9632(6) 0.7491(5) 0.064(2) Uani 1 1 d .
H84 H 0.9130 0.9094 0.7442 0.076 Uiso 1 1 calc R
C91 C 0.4662(6) 0.1242(5) 0.1460(5) 0.0476(19) Uani 1 1 d .
C35 C 1.2171(5) 1.1128(5) 0.2710(4) 0.0345(15) Uani 1 1 d .
C60 C 1.6930(6) 0.7045(6) 0.8291(6) 0.058(2) Uani 1 1 d .
H60 H 1.6549 0.6398 0.7984 0.070 Uiso 1 1 calc R
C96 C 0.2751(8) -0.2562(7) -0.0633(6) 0.069(3) Uani 1 1 d .
H96 H 0.2678 -0.2836 -0.0264 0.082 Uiso 1 1 calc R
C15 C -0.0025(6) 0.4180(6) -0.6081(6) 0.057(2) Uani 1 1 d .
H15 H 0.0637 0.4261 -0.5701 0.068 Uiso 1 1 calc R
C78 C 0.5581(5) 0.9666(5) 0.7031(5) 0.0419(17) Uani 1 1 d .
H78 H 0.5564 0.9018 0.6724 0.050 Uiso 1 1 calc R
C92 C 0.2119(5) 0.1193(5) -0.1135(5) 0.0400(16) Uani 1 1 d .
C55 C 1.6547(6) 0.7701(5) 0.8059(5) 0.0473(18) Uani 1 1 d .
C65 C 0.4723(6) 1.0697(7) 0.2592(6) 0.060(2) Uani 1 1 d .
H65 H 0.4094 1.0785 0.2479 0.072 Uiso 1 1 calc R
C83 C 1.0477(6) 1.0070(6) 0.8193(5) 0.058(2) Uani 1 1 d .
H83 H 1.0708 0.9872 0.8655 0.070 Uiso 1 1 calc R
C86 C 0.4469(6) 0.5124(6) 0.2295(6) 0.071(3) Uani 1 1 d .
H86 H 0.3861 0.4682 0.2066 0.085 Uiso 1 1 calc R
O3 O -0.0510(5) 0.2893(4) -0.3341(4) 0.0654(16) Uani 1 1 d .
C58 C 1.8462(5) 0.8244(6) 0.9408(6) 0.053(2) Uani 1 1 d .
C2 C -0.1173(5) -0.1571(5) -0.7355(5) 0.0361(15) Uani 1 1 d .
C30 C 0.8614(6) 0.4313(6) -0.1374(5) 0.057(2) Uani 1 1 d .
C68 C 0.6505(6) 1.0365(6) 0.2867(5) 0.054(2) Uani 1 1 d .
H68 H 0.7108 1.0225 0.2939 0.065 Uiso 1 1 calc R
C66 C 0.5145(6) 1.0859(6) 0.2119(5) 0.0497(19) Uani 1 1 d .
C20 C 0.2815(5) 0.3817(5) -0.2664(5) 0.0445(17) Uani 1 1 d .
C67 C 0.6069(6) 1.0716(7) 0.2261(5) 0.056(2) Uani 1 1 d .
H67 H 0.6390 1.0858 0.1945 0.067 Uiso 1 1 calc R
C16 C -0.0228(6) 0.3386(5) -0.3769(5) 0.052(2) Uani 1 1 d .
H16A H 0.0252 0.4011 -0.3298 0.063 Uiso 1 1 calc R
H16B H -0.0806 0.3504 -0.4161 0.063 Uiso 1 1 calc R
C14 C -0.0253(6) 0.4588(6) -0.6651(5) 0.0524(19) Uani 1 1 d .
H14 H 0.0263 0.4980 -0.6640 0.063 Uiso 1 1 calc R
C59 C 1.7860(7) 0.7319(6) 0.8966(5) 0.069(3) Uani 1 1 d .
H59 H 1.8104 0.6860 0.9140 0.082 Uiso 1 1 calc R
C33 C 0.9099(9) 0.4313(7) -0.2523(7) 0.083(3) Uani 1 1 d .
H33 H 0.9208 0.4618 -0.2858 0.099 Uiso 1 1 calc R
C71 C 0.4668(6) 0.6075(6) 0.2896(6) 0.071(3) Uani 1 1 d .
H71 H 0.4167 0.6294 0.3031 0.085 Uiso 1 1 calc R
C97 C 0.3081(9) -0.3012(7) -0.1261(7) 0.079(3) Uani 1 1 d .
H97 H 0.3234 -0.3593 -0.1317 0.095 Uiso 1 1 calc R
C32 C 0.8894(9) 0.4793(7) -0.1788(7) 0.081(3) Uani 1 1 d .
H32 H 0.8947 0.5455 -0.1574 0.098 Uiso 1 1 calc R
C17 C -0.0863(6) 0.3372(6) -0.2743(5) 0.058(2) Uani 1 1 d .
C18 C -0.1187(8) 0.2896(6) -0.2373(6) 0.076(3) Uani 1 1 d .
H18 H -0.1211 0.2242 -0.2557 0.091 Uiso 1 1 calc R
C34 C 0.9452(6) 0.8478(8) 0.0169(6) 0.060(2) Uani 1 1 d .
C3 C -0.0421(8) -0.0976(6) -0.7329(8) 0.092(4) Uani 1 1 d .
H3 H -0.0164 -0.1232 -0.7750 0.110 Uiso 1 1 calc R
C56 C 1.7144(7) 0.8660(7) 0.8506(7) 0.086(3) Uani 1 1 d .
H56 H 1.6902 0.9134 0.8361 0.103 Uiso 1 1 calc R
C57 C 1.8080(6) 0.8871(6) 0.9151(6) 0.075(3) Uani 1 1 d .
H57 H 1.8486 0.9504 0.9437 0.090 Uiso 1 1 calc R
C31 C 0.8514(8) 0.3370(6) -0.1721(8) 0.083(3) Uani 1 1 d .
H31 H 0.8226 0.3013 -0.1509 0.100 Uiso 1 1 calc R
O13 O 1.0362(4) 0.5789(4) 0.1414(4) 0.0630(15) Uani 1 1 d .
O41 O 0.0634(5) 0.0871(7) 0.0326(5) 0.106(3) Uani 1 1 d .
O40 O 0.2556(8) 0.2653(5) 0.1278(6) 0.123(3) Uani 1 1 d .

loop_
_atom_site_aniso_label
_atom_site_aniso_U_11
_atom_site_aniso_U_22
_atom_site_aniso_U_33
_atom_site_aniso_U_23
_atom_site_aniso_U_13
_atom_site_aniso_U_12
Cd3 0.0394(3) 0.0316(3) 0.0323(3) 0.0107(2) 0.0164(2) -0.0014(2)
Cd4 0.0369(2) 0.0289(2) 0.0327(2) 0.01082(19) 0.0143(2) -0.00113(19)
Cd2 0.0328(3) 0.0413(3) 0.0256(2) 0.0125(2) 0.0121(2) -0.0036(2)
Cd5 0.0363(3) 0.0376(3) 0.0378(3) 0.0138(2) 0.0181(2) -0.0009(2)
Cd6 0.0338(2) 0.0278(2) 0.0268(2) 0.01149(19) 0.0124(2) 0.00100(19)
O16 0.033(3) 0.043(3) 0.035(3) 0.021(2) 0.006(2) 0.001(2)
O21 0.041(3) 0.055(3) 0.032(3) 0.022(2) 0.012(2) -0.011(2)
O22 0.029(2) 0.061(3) 0.041(3) 0.032(2) 0.011(2) -0.003(2)
O4 0.052(3) 0.036(3) 0.050(3) 0.015(2) -0.005(3) 0.002(2)
C44 0.046(4) 0.020(3) 0.025(3) 0.008(3) 0.015(3) 0.004(3)
O25 0.038(3) 0.038(3) 0.053(3) 0.023(2) -0.001(2) 0.007(2)
O2 0.037(3) 0.066(3) 0.048(3) 0.035(3) 0.009(2) 0.004(2)
C8 0.045(4) 0.034(4) 0.029(3) 0.011(3) 0.016(3) 0.017(3)
C54 0.044(4) 0.025(3) 0.024(3) 0.006(3) 0.005(3) 0.004(3)
C23 0.035(4) 0.038(4) 0.031(4) 0.010(3) 0.006(3) -0.004(3)
O1 0.056(3) 0.036(3) 0.054(3) -0.005(2) 0.034(3) -0.003(2)
C4 0.084(7) 0.033(4) 0.107(8) -0.014(5) 0.080(6) -0.009(4)
O23 0.060(3) 0.038(3) 0.042(3) -0.009(2) 0.031(3) -0.012(2)
C40 0.038(4) 0.057(5) 0.037(4) 0.027(4) 0.015(3) 0.001(3)
C43 0.038(4) 0.038(4) 0.025(3) 0.016(3) 0.009(3) 0.009(3)
C22 0.036(4) 0.026(3) 0.032(3) 0.007(3) 0.012(3) -0.011(3)
C51 0.064(5) 0.050(5) 0.053(5) -0.014(4) 0.037(4) -0.027(4)
C9 0.035(4) 0.052(4) 0.040(4) 0.017(4) 0.011(3) 0.019(3)
C37 0.036(4) 0.042(4) 0.035(4) 0.019(3) 0.012(3) 0.008(3)
C13 0.045(4) 0.036(4) 0.035(4) 0.009(3) 0.010(3) -0.001(3)
C7 0.039(4) 0.045(4) 0.043(4) 0.016(3) 0.024(3) 0.013(3)
C10 0.033(4) 0.058(5) 0.034(4) 0.019(4) 0.008(3) 0.001(3)
C21 0.059(5) 0.028(3) 0.028(3) 0.009(3) 0.013(3) 0.006(3)
C45 0.034(4) 0.034(4) 0.033(4) 0.009(3) 0.012(3) -0.003(3)
C41 0.035(4) 0.068(5) 0.045(4) 0.036(4) 0.009(3) 0.001(4)
C12 0.031(4) 0.075(5) 0.025(4) 0.017(4) 0.004(3) -0.010(4)
C25 0.039(4) 0.036(4) 0.082(6) 0.027(4) 0.003(4) 0.000(3)
C36 0.034(4) 0.041(4) 0.011(3) 0.001(3) 0.002(3) -0.002(3)
C5 0.047(4) 0.026(4) 0.052(5) -0.004(3) 0.026(4) 0.002(3)
C19 0.052(4) 0.027(4) 0.057(5) 0.016(3) 0.015(4) 0.008(3)
C11 0.040(4) 0.067(5) 0.060(5) 0.040(4) 0.015(4) -0.004(4)
C38 0.033(4) 0.050(4) 0.032(4) 0.020(3) 0.017(3) -0.002(3)
C39 0.028(3) 0.049(4) 0.020(3) 0.018(3) 0.006(3) 0.000(3)
C42 0.035(4) 0.073(5) 0.041(4) 0.037(4) 0.010(3) 0.003(4)
C46 0.054(4) 0.039(4) 0.045(4) 0.009(3) 0.030(4) -0.003(3)
C24 0.039(4) 0.055(5) 0.040(4) 0.029(4) 0.001(3) -0.003(4)
Cd1 0.0373(3) 0.0304(2) 0.0313(2) 0.0141(2) 0.0145(2) 0.0023(2)
O12 0.058(3) 0.034(3) 0.054(3) 0.004(2) 0.037(3) 0.002(2)
O8 0.052(3) 0.055(4) 0.036(3) -0.009(3) 0.014(3) 0.004(3)
O5 0.054(4) 0.095(5) 0.068(4) 0.063(4) -0.002(3) -0.004(3)
O34 0.051(3) 0.053(3) 0.045(3) 0.020(3) 0.024(2) -0.005(3)
O32 0.057(3) 0.048(3) 0.032(3) 0.015(2) 0.022(3) 0.016(3)
O33 0.046(3) 0.034(3) 0.030(2) 0.003(2) 0.021(2) -0.001(2)
O20 0.067(3) 0.031(3) 0.039(3) 0.002(2) 0.034(3) -0.007(2)
O42 0.070(4) 0.033(3) 0.055(3) 0.015(2) 0.040(3) 0.017(3)
O19 0.044(3) 0.030(2) 0.024(2) 0.0044(19) 0.016(2) -0.002(2)
O11 0.040(3) 0.029(3) 0.077(4) 0.008(3) 0.032(3) -0.003(2)
O9 0.054(3) 0.039(3) 0.028(3) 0.015(2) 0.010(2) -0.012(2)
O38 0.042(3) 0.053(3) 0.033(3) 0.023(2) 0.008(2) -0.007(2)
O39 0.036(3) 0.093(4) 0.050(3) 0.052(3) 0.001(3) 0.000(3)
O37 0.041(3) 0.075(4) 0.046(3) 0.040(3) 0.015(2) 0.004(3)
O35 0.053(3) 0.040(3) 0.053(3) 0.007(2) 0.028(3) -0.006(3)
O31 0.061(3) 0.056(3) 0.063(3) 0.039(3) 0.028(3) 0.018(3)
O15 0.091(5) 0.079(4) 0.095(5) 0.037(4) 0.078(4) 0.020(4)
O18 0.062(3) 0.062(3) 0.041(3) 0.024(3) 0.030(3) 0.030(3)
O6 0.042(3) 0.050(3) 0.048(3) 0.002(3) 0.003(3) -0.002(3)
O14 0.054(4) 0.120(6) 0.084(5) 0.074(5) 0.019(4) 0.027(4)
O17 0.037(3) 0.117(6) 0.081(5) 0.061(5) 0.012(3) -0.001(4)
O30 0.069(4) 0.091(5) 0.085(5) 0.009(4) 0.055(4) 0.005(4)
O24 0.100(4) 0.038(3) 0.041(3) 0.027(2) 0.047(3) 0.032(3)
O26 0.074(3) 0.034(3) 0.044(3) 0.009(2) 0.045(3) 0.001(2)
O27 0.032(3) 0.043(3) 0.041(3) -0.006(2) 0.011(2) 0.003(2)
C50 0.046(4) 0.039(4) 0.052(5) 0.002(4) 0.039(4) -0.004(3)
C52 0.048(4) 0.027(3) 0.026(3) 0.014(3) 0.015(3) 0.006(3)
C49 0.050(4) 0.038(4) 0.023(3) 0.006(3) 0.021(3) 0.004(3)
C1 0.033(4) 0.034(4) 0.041(4) 0.009(3) 0.022(3) 0.001(3)
C69 0.024(3) 0.041(4) 0.032(4) 0.005(3) 0.005(3) 0.002(3)
C87 0.038(4) 0.041(4) 0.030(4) -0.004(3) 0.008(3) 0.006(3)
C61 0.039(4) 0.038(4) 0.016(3) 0.009(3) 0.007(3) 0.012(3)
C88 0.042(4) 0.054(5) 0.050(5) 0.008(4) 0.026(4) 0.013(4)
C53 0.084(6) 0.053(5) 0.036(4) 0.027(4) 0.035(4) 0.039(4)
C99 0.060(5) 0.022(3) 0.031(4) 0.008(3) 0.014(3) 0.006(3)
C72 0.037(4) 0.028(4) 0.035(4) 0.009(3) 0.013(3) 0.002(3)
C6 0.029(3) 0.043(4) 0.037(4) 0.011(3) 0.016(3) 0.006(3)
C94 0.042(4) 0.038(4) 0.019(3) 0.003(3) 0.010(3) 0.010(3)
C95 0.063(5) 0.044(4) 0.034(4) 0.021(3) 0.026(4) 0.023(4)
C85 0.050(4) 0.030(4) 0.030(4) 0.006(3) 0.017(3) 0.008(3)
O28 0.049(3) 0.090(4) 0.048(3) 0.046(3) 0.034(3) 0.032(3)
O10 0.060(3) 0.061(3) 0.043(3) 0.027(3) 0.019(3) -0.016(3)
O29 0.035(3) 0.051(3) 0.046(3) 0.029(3) -0.006(2) -0.007(2)
C73 0.072(5) 0.032(4) 0.031(4) 0.011(3) 0.032(4) 0.006(3)
C79 0.033(3) 0.044(4) 0.040(4) 0.026(3) 0.014(3) 0.006(3)
C27 0.043(4) 0.041(4) 0.026(4) 0.004(3) 0.009(3) -0.002(3)
C74 0.074(5) 0.026(3) 0.037(4) 0.009(3) 0.034(4) -0.005(3)
C62 0.041(4) 0.064(5) 0.037(4) 0.032(4) 0.025(3) 0.030(4)
C63 0.042(4) 0.066(5) 0.028(3) 0.026(3) 0.017(3) 0.022(4)
C80 0.047(4) 0.049(4) 0.023(3) 0.018(3) -0.001(3) -0.012(3)
C47 0.053(4) 0.047(4) 0.038(4) 0.006(3) 0.031(4) 0.003(4)
C48 0.062(5) 0.044(4) 0.032(4) 0.007(3) 0.028(4) -0.003(4)
C70 0.036(4) 0.055(5) 0.020(3) -0.006(3) 0.003(3) 0.007(3)
O36 0.079(4) 0.058(3) 0.039(3) 0.032(3) 0.027(3) -0.006(3)
O7 0.074(4) 0.070(4) 0.073(4) 0.031(3) 0.051(4) 0.012(3)
C93 0.043(4) 0.048(4) 0.029(4) 0.021(3) 0.005(3) -0.001(3)
C28 0.043(4) 0.046(4) 0.037(4) 0.014(3) 0.017(3) 0.007(4)
C29 0.038(4) 0.052(5) 0.038(4) 0.008(4) 0.017(3) 0.002(4)
C76 0.044(4) 0.033(4) 0.025(3) 0.007(3) 0.018(3) -0.007(3)
C77 0.046(4) 0.032(4) 0.040(4) 0.017(3) 0.021(3) -0.002(3)
C26 0.037(4) 0.054(5) 0.022(3) 0.011(3) 0.007(3) -0.001(4)
C89 0.037(4) 0.036(4) 0.040(4) -0.007(3) 0.009(3) 0.009(3)
C82 0.048(4) 0.062(5) 0.062(5) 0.046(4) 0.014(4) -0.010(4)
C98 0.072(5) 0.040(4) 0.052(5) 0.024(4) 0.029(4) 0.023(4)
C64 0.053(5) 0.110(7) 0.035(4) 0.051(5) 0.023(4) 0.037(5)
C81 0.040(4) 0.064(5) 0.036(4) 0.032(4) -0.009(3) -0.012(4)
C75 0.067(5) 0.031(4) 0.033(4) 0.012(3) 0.029(4) 0.002(3)
C90 0.046(4) 0.042(4) 0.030(4) 0.014(3) 0.022(3) -0.003(3)
C84 0.057(5) 0.075(6) 0.046(5) 0.039(4) 0.009(4) -0.021(4)
C91 0.042(5) 0.042(4) 0.035(4) 0.017(3) -0.002(3) -0.003(3)
C35 0.037(4) 0.036(4) 0.027(3) 0.012(3) 0.013(3) 0.007(3)
C60 0.045(4) 0.039(4) 0.052(5) 0.011(4) -0.004(4) 0.003(4)
C96 0.121(8) 0.075(6) 0.071(6) 0.056(5) 0.071(6) 0.064(6)
C15 0.038(4) 0.076(6) 0.056(5) 0.037(5) 0.014(4) 0.013(4)
C78 0.049(4) 0.036(4) 0.049(4) 0.022(3) 0.028(4) 0.005(3)
C92 0.041(4) 0.039(4) 0.037(4) 0.019(3) 0.015(3) 0.001(3)
C55 0.053(5) 0.034(4) 0.035(4) 0.013(3) 0.004(3) 0.011(3)
C65 0.055(5) 0.105(7) 0.056(5) 0.065(5) 0.029(4) 0.035(5)
C83 0.046(4) 0.058(5) 0.040(4) 0.035(4) -0.016(3) -0.022(4)
C86 0.040(4) 0.066(6) 0.062(5) -0.012(5) 0.025(4) 0.006(4)
O3 0.110(5) 0.047(3) 0.068(4) 0.026(3) 0.064(4) 0.038(3)
C58 0.036(4) 0.058(5) 0.047(5) 0.021(4) 0.008(4) 0.003(4)
C2 0.032(3) 0.032(4) 0.039(4) 0.012(3) 0.017(3) 0.003(3)
C30 0.070(5) 0.045(5) 0.040(4) 0.002(4) 0.032(4) -0.008(4)
C68 0.047(4) 0.087(6) 0.058(5) 0.049(5) 0.034(4) 0.025(4)
C66 0.051(4) 0.070(5) 0.025(4) 0.028(4) 0.009(3) 0.008(4)
C20 0.038(4) 0.039(4) 0.038(4) 0.016(3) 0.004(3) 0.002(3)
C67 0.048(5) 0.095(6) 0.043(4) 0.043(5) 0.026(4) 0.020(4)
C16 0.070(5) 0.038(4) 0.036(4) 0.006(3) 0.023(4) 0.018(4)
C14 0.045(4) 0.061(5) 0.056(5) 0.032(4) 0.021(4) 0.016(4)
C59 0.083(6) 0.061(6) 0.041(4) 0.020(4) 0.006(4) 0.045(5)
C33 0.148(10) 0.061(6) 0.076(6) 0.039(5) 0.071(7) 0.057(7)
C71 0.042(5) 0.060(5) 0.072(6) -0.013(5) 0.033(4) 0.006(4)
C97 0.153(10) 0.072(6) 0.090(7) 0.060(6) 0.096(7) 0.080(7)
C32 0.161(11) 0.052(5) 0.083(7) 0.038(5) 0.093(8) 0.048(6)
C17 0.068(5) 0.053(5) 0.039(4) 0.008(4) 0.028(4) 0.000(4)
C18 0.126(9) 0.041(5) 0.065(6) 0.019(4) 0.055(6) 0.024(5)
C34 0.038(5) 0.111(8) 0.041(5) 0.045(5) 0.017(4) 0.025(6)
C3 0.124(9) 0.032(5) 0.143(10) 0.008(5) 0.118(9) 0.010(5)
C56 0.066(6) 0.068(6) 0.094(8) 0.052(6) -0.004(5) 0.002(5)
C57 0.046(5) 0.053(5) 0.076(6) 0.032(5) -0.020(4) -0.007(4)
C31 0.111(8) 0.034(5) 0.110(8) 0.008(5) 0.083(7) 0.006(5)
O13 0.065(4) 0.054(3) 0.092(4) 0.049(3) 0.040(3) 0.022(3)
O41 0.062(4) 0.160(8) 0.091(5) 0.050(5) 0.029(4) 0.066(5)
O40 0.198(10) 0.044(4) 0.124(7) 0.017(4) 0.094(7) 0.029(5)

loop_
_atom_type_symbol
_atom_type_description
_atom_type_scat_dispersion_real
_atom_type_scat_dispersion_imag
_atom_type_scat_source
C C 0.0033 0.0016 'International Tables Vol C Tables 4.2.6.8 and 6.1.1.4'
H H 0.0000 0.0000 'International Tables Vol C Tables 4.2.6.8 and 6.1.1.4'
O O 0.0106 0.0060 'International Tables Vol C Tables 4.2.6.8 and 6.1.1.4'
Cd Cd -0.8075 1.2024 'International Tables Vol C Tables 4.2.6.8 and 6.1.1.4'

loop_
_geom_angle_atom_site_label_1
_geom_angle_atom_site_label_2
_geom_angle_atom_site_label_3
_geom_angle
_geom_angle_site_symmetry_1
_geom_angle_site_symmetry_3
O30 Cd3 O5 94.8(3) . .
O30 Cd3 O32 165.5(2) . .
O5 Cd3 O32 98.7(2) . .
O30 Cd3 O33 102.9(2) . .
O5 Cd3 O33 86.0(2) . .
O32 Cd3 O33 83.43(17) . .
O30 Cd3 O9 88.3(2) . .
O5 Cd3 O9 80.8(2) . .
O32 Cd3 O9 88.5(2) . .
O33 Cd3 O9 163.40(18) . .
O30 Cd3 O31 84.9(2) . .
O5 Cd3 O31 170.5(2) . .
O32 Cd3 O31 82.71(19) . .
O33 Cd3 O31 84.82(19) . .
O9 Cd3 O31 108.61(19) . .
O6 Cd4 O7 95.1(2) . .
O6 Cd4 O9 114.2(2) . .
O7 Cd4 O9 93.4(2) . .
O6 Cd4 O11 92.79(19) . .
O7 Cd4 O11 165.64(19) . .
O9 Cd4 O11 94.27(19) . .
O6 Cd4 O12 112.7(2) . .
O7 Cd4 O12 110.70(19) . .
O9 Cd4 O12 124.29(19) . .
O11 Cd4 O12 55.05(16) . .
O6 Cd4 C28 103.4(2) . .
O7 Cd4 C28 139.0(2) . .
O9 Cd4 C28 111.1(2) . .
O11 Cd4 C28 26.75(19) . .
O12 Cd4 C28 28.31(19) . .
O36 Cd2 O35 104.3(2) . .
O36 Cd2 O33 99.84(19) . .
O35 Cd2 O33 107.17(17) . .
O36 Cd2 O38 107.14(18) . .
O35 Cd2 O38 98.65(18) . .
O33 Cd2 O38 136.43(16) . .
O36 Cd2 O37 158.37(18) . .
O35 Cd2 O37 91.6(2) . .
O33 Cd2 O37 89.17(17) . .
O38 Cd2 O37 55.06(16) . .
O36 Cd2 O34 85.25(19) . .
O35 Cd2 O34 161.02(17) . .
O33 Cd2 O34 54.43(15) . .
O38 Cd2 O34 94.02(17) . .
O37 Cd2 O34 84.13(18) . .
O36 Cd2 C92 133.6(2) . .
O35 Cd2 C92 96.9(2) . .
O33 Cd2 C92 112.70(19) . .
O38 Cd2 C92 27.92(18) . .
O37 Cd2 C92 27.18(18) . .
O34 Cd2 C92 87.73(19) . .
O13 Cd5 O14 166.9(2) . .
O13 Cd5 O12 90.1(2) . .
O14 Cd5 O12 103.0(2) . .
O13 Cd5 O16 100.2(2) . .
O14 Cd5 O16 79.3(2) . .
O12 Cd5 O16 97.52(17) . .
O13 Cd5 O8 90.3(2) . .
O14 Cd5 O8 91.7(2) . .
O12 Cd5 O8 76.54(19) . .
O16 Cd5 O8 168.00(19) . .
O13 Cd5 O15 88.4(2) . .
O14 Cd5 O15 78.5(3) . .
O12 Cd5 O15 176.5(2) . .
O16 Cd5 O15 85.9(2) . .
O8 Cd5 O15 100.3(2) . .
O18 Cd6 O17 108.1(2) . .
O18 Cd6 O16 100.83(18) . .
O17 Cd6 O16 109.2(2) . .
O18 Cd6 O20 151.95(19) . .
O17 Cd6 O20 90.7(2) . .
O16 Cd6 O20 92.02(17) . .
O18 Cd6 O19 101.24(18) . .
O17 Cd6 O19 94.8(2) . .
O16 Cd6 O19 140.11(15) . .
O20 Cd6 O19 55.36(15) . .
O18 Cd6 O21 83.25(17) . .
O17 Cd6 O21 162.26(19) . .
O16 Cd6 O21 54.19(15) . .
O20 Cd6 O21 84.33(18) . .
O19 Cd6 O21 96.25(15) . .
O18 Cd6 C35 127.6(2) . .
O17 Cd6 C35 94.0(2) . .
O16 Cd6 C35 116.05(18) . .
O20 Cd6 C35 27.18(17) . .
O19 Cd6 C35 28.21(17) . .
O21 Cd6 C35 89.30(18) . .
C36 O16 Cd5 135.2(4) . .
C36 O16 Cd6 96.8(4) . .
Cd5 O16 Cd6 107.94(18) . .
C36 O21 Cd6 90.6(4) . .
C40 O22 C43 119.4(5) . .
C20 O4 C19 118.2(5) . .
C45 C44 C43 109.9(5) . .
C45 C44 C52 111.2(5) . .
C43 C44 C52 107.3(5) . .
C45 C44 C54 106.9(5) . .
C43 C44 C54 111.3(5) . .
C52 C44 C54 110.3(5) . .
C55 O25 C54 115.7(5) . .
C10 O2 C9 117.1(6) . .
C19 C8 C16 112.0(6) . .
C19 C8 C7 107.5(5) . .
C16 C8 C7 110.3(6) . .
C19 C8 C9 110.8(6) . .
C16 C8 C9 105.9(6) . .
C7 C8 C9 110.3(6) . .
O25 C54 C44 109.2(5) . .
O25 C54 H54A 109.8 . .
C44 C54 H54A 109.8 . .
O25 C54 H54B 109.8 . .
C44 C54 H54B 109.8 . .
H54A C54 H54B 108.3 . .
C22 C23 C24 118.7(6) . .
C22 C23 C26 120.5(6) . .
C24 C23 C26 120.7(7) . .
C5 O1 C7 118.2(6) . .
C3 C4 C5 120.0(8) . .
C3 C4 H4 120.0 . .
C5 C4 H4 120.0 . .
C46 O23 C45 118.3(5) . .
O22 C40 C41 117.0(6) . .
O22 C40 C39 122.6(6) . .
C41 C40 C39 120.4(6) . .
O22 C43 C44 108.4(5) . .
O22 C43 H43A 110.0 . .
C44 C43 H43A 110.0 . .
O22 C43 H43B 110.0 . .
C44 C43 H43B 110.0 . .
H43A C43 H43B 108.4 . .
C23 C22 C21 121.5(6) . .
C23 C22 H22 119.3 . .
C21 C22 H22 119.3 . .
C50 C51 C46 120.0(7) . .
C50 C51 H51 120.0 . .
C46 C51 H51 120.0 . .
O2 C9 C8 106.1(6) . .
O2 C9 H9A 110.5 . .
C8 C9 H9A 110.5 . .
O2 C9 H9B 110.5 . .
C8 C9 H9B 110.5 . .
H9A C9 H9B 108.7 . .
C38 C37 C42 117.5(6) . .
C38 C37 C36 121.8(6) . .
C42 C37 C36 120.5(6) . .
C14 C13 C12 117.1(7) . .
C14 C13 C27 122.1(7) . 1_454
C12 C13 C27 120.8(7) . 1_454
O1 C7 C8 106.9(5) . .
O1 C7 H7A 110.3 . .
C8 C7 H7A 110.3 . .
O1 C7 H7B 110.3 . .
C8 C7 H7B 110.3 . .
H7A C7 H7B 108.6 . .
C15 C10 O2 125.5(6) . .
C15 C10 C11 121.5(7) . .
O2 C10 C11 113.0(6) . .
C22 C21 C20 118.3(6) . .
C22 C21 H21 120.8 . .
C20 C21 H21 120.8 . .
O23 C45 C44 106.0(5) . .
O23 C45 H45A 110.5 . .
C44 C45 H45A 110.5 . .
O23 C45 H45B 110.5 . .
C44 C45 H45B 110.5 . .
H45A C45 H45B 108.7 . .
C42 C41 C40 120.4(7) . .
C42 C41 H41 119.8 . .
C40 C41 H41 119.8 . .
C11 C12 C13 120.9(7) . .
C11 C12 H12 119.6 . .
C13 C12 H12 119.6 . .
C20 C25 C24 118.5(7) . .
C20 C25 H25 120.7 . .
C24 C25 H25 120.7 . .
O21 C36 O16 118.3(6) . .
O21 C36 C37 121.0(6) . .
O16 C36 C37 120.7(6) . .
O1 C5 C4 115.3(7) . .
O1 C5 C6 124.7(6) . .
C4 C5 C6 120.0(6) . .
O4 C19 C8 108.1(5) . .
O4 C19 H19A 110.1 . .
C8 C19 H19A 110.1 . .
O4 C19 H19B 110.1 . .
C8 C19 H19B 110.1 . .
H19A C19 H19B 108.4 . .
C12 C11 C10 119.0(7) . .
C12 C11 H11 120.5 . .
C10 C11 H11 120.5 . .
C37 C38 C39 123.1(6) . .
C37 C38 H38 118.4 . .
C39 C38 H38 118.4 . .
C40 C39 C38 117.3(6) . .
C40 C39 H39 121.3 . .
C38 C39 H39 121.3 . .
C41 C42 C37 121.2(7) . .
C41 C42 H42 119.4 . .
C37 C42 H42 119.4 . .
C47 C46 O23 126.3(6) . .
C47 C46 C51 119.0(7) . .
O23 C46 C51 114.7(6) . .
C23 C24 C25 121.6(7) . .
C23 C24 H24 119.2 . .
C25 C24 H24 119.2 . .
O42 Cd1 O39 102.8(2) . .
O42 Cd1 O41 85.5(3) . .
O39 Cd1 O41 170.8(3) . .
O42 Cd1 O40 171.6(3) . .
O39 Cd1 O40 81.2(3) . .
O41 Cd1 O40 91.0(4) . .
O42 Cd1 O38 87.53(18) . .
O39 Cd1 O38 80.95(18) . .
O41 Cd1 O38 103.4(2) . .
O40 Cd1 O38 85.8(3) . .
O42 Cd1 O19 82.11(17) . 1_445
O39 Cd1 O19 88.31(18) . 1_445
O41 Cd1 O19 89.1(2) . 1_445
O40 Cd1 O19 105.5(3) . 1_445
O38 Cd1 O19 163.07(17) . 1_445
C28 O12 Cd5 159.0(5) . .
C28 O12 Cd4 92.7(4) . .
Cd5 O12 Cd4 107.94(18) . .
C29 O8 Cd5 127.4(5) . .
C26 O5 Cd3 164.7(6) . .
C90 O34 Cd2 88.0(4) . .
C85 O32 Cd3 149.9(5) . .
C90 O33 Cd3 131.2(4) . .
C90 O33 Cd2 97.2(4) . .
Cd3 O33 Cd2 109.02(18) . .
C35 O20 Cd6 94.4(4) . .
C94 O42 Cd1 144.7(5) . .
C35 O19 Cd1 142.2(4) . 1_665
C35 O19 Cd6 90.9(4) . .
Cd1 O19 Cd6 110.28(16) 1_665 .
C28 O11 Cd4 94.5(4) . .
C27 O9 Cd4 101.8(4) . .
C27 O9 Cd3 137.1(5) . .
Cd4 O9 Cd3 109.30(19) . .
C92 O38 Cd1 142.9(5) . .
C92 O38 Cd2 92.9(4) . .
Cd1 O38 Cd2 109.88(18) . .
C91 O39 Cd1 150.5(5) . .
C92 O37 Cd2 92.4(4) . .
C85 O35 Cd2 109.2(4) . .
C94 O18 Cd6 112.2(4) 1_665 .
C26 O6 Cd4 105.9(5) . .
C34 O14 Cd5 150.0(6) . .
C34 O17 Cd6 102.7(5) . .
C53 O24 C52 116.2(5) . .
C73 O26 C72 119.3(5) . .
C70 O27 C69 117.6(5) . .
C51 C50 C49 122.5(6) . .
C51 C50 H50 118.7 . .
C49 C50 H50 118.7 . .
O24 C52 C44 109.0(5) . .
O24 C52 H52A 109.9 . .
C44 C52 H52A 109.9 . .
O24 C52 H52B 109.9 . .
C44 C52 H52B 109.9 . .
H52A C52 H52B 108.3 . .
C48 C49 C50 117.1(6) . .
C48 C49 C35 120.9(6) . 1_545
C50 C49 C35 122.0(6) . 1_545
C2 C1 C6 122.1(6) . .
C2 C1 H1 119.0 . .
C6 C1 H1 119.0 . .
O27 C69 C61 109.2(5) . .
O27 C69 H69A 109.8 . .
C61 C69 H69A 109.8 . .
O27 C69 H69B 109.8 . .
C61 C69 H69B 109.8 . .
H69A C69 H69B 108.3 . .
C86 C87 C88 120.2(7) . .
C86 C87 C85 120.5(7) . .
C88 C87 C85 119.1(6) . .
C72 C61 C69 112.2(6) . .
C72 C61 C62 108.8(5) . .
C69 C61 C62 111.8(5) . .
C72 C61 C79 108.1(5) . .
C69 C61 C79 107.1(5) . .
C62 C61 C79 108.7(6) . .
C87 C88 C89 121.3(7) . .
C87 C88 H88 119.3 . .
C89 C88 H88 119.3 . .
C98 C53 C97 118.9(7) 1_666 1_666
C98 C53 O24 125.0(7) 1_666 .
C97 C53 O24 116.1(6) 1_666 .
C98 C99 C95 120.2(6) . .
C98 C99 H99 119.9 . .
C95 C99 H99 119.9 . .
O26 C72 C61 107.0(5) . .
O26 C72 H72A 110.3 . .
C61 C72 H72A 110.3 . .
O26 C72 H72B 110.3 . .
C61 C72 H72B 110.3 . .
H72A C72 H72B 108.6 . .
C5 C6 C1 118.2(6) . .
C5 C6 H6 120.9 . .
C1 C6 H6 120.9 . .
O42 C94 O18 120.4(6) . 1_445
O42 C94 C95 121.9(6) . .
O18 C94 C95 117.6(6) 1_445 .
C96 C95 C99 118.0(6) . .
C96 C95 C94 122.2(7) . .
C99 C95 C94 119.8(6) . .
O32 C85 O35 121.9(6) . .
O32 C85 C87 119.6(7) . .
O35 C85 C87 118.5(6) . .
C63 O28 C62 115.6(5) . .
C80 O29 C79 118.0(5) . .
O26 C73 C74 116.9(6) . .
O26 C73 C78 125.6(6) . .
C74 C73 C78 117.5(6) . .
O29 C79 C61 106.8(5) . .
O29 C79 H79A 110.4 . .
C61 C79 H79A 110.4 . .
O29 C79 H79B 110.4 . .
C61 C79 H79B 110.4 . .
H79A C79 H79B 108.6 . .
O10 C27 O9 119.3(7) . .
O10 C27 C13 122.7(7) . 1_656
O9 C27 C13 118.0(6) . 1_656
C73 C74 C75 122.1(6) . .
C73 C74 H74 119.0 . .
C75 C74 H74 119.0 . .
O28 C62 C61 110.3(5) . .
O28 C62 H62A 109.6 . .
C61 C62 H62A 109.6 . .
O28 C62 H62B 109.6 . .
C61 C62 H62B 109.6 . .
H62A C62 H62B 108.1 . .
O28 C63 C64 124.2(6) . .
O28 C63 C68 115.8(6) . .
C64 C63 C68 119.9(6) . .
C81 C80 C84 119.6(7) . .
C81 C80 O29 124.8(6) . .
C84 C80 O29 115.6(6) . .
C46 C47 C48 120.8(7) . .
C46 C47 H47 119.6 . .
C48 C47 H47 119.6 . .
C47 C48 C49 120.6(7) . .
C47 C48 H48 119.7 . .
C49 C48 H48 119.7 . .
C71 C70 O27 117.2(6) . .
C71 C70 C89 120.6(7) . .
O27 C70 C89 122.1(6) . .
C91 O36 Cd2 108.3(5) . .
C29 O7 Cd4 106.5(5) . .
C83 C93 C82 117.8(6) 1_444 1_444
C83 C93 C92 122.5(6) 1_444 .
C82 C93 C92 119.7(6) 1_444 .
O11 C28 O12 117.7(7) . .
O11 C28 C2 121.8(6) . 1_666
O12 C28 C2 120.5(7) . 1_666
O11 C28 Cd4 58.7(4) . .
O12 C28 Cd4 59.0(4) . .
C2 C28 Cd4 177.5(5) 1_666 .
O7 C29 O8 122.2(7) . .
O7 C29 C30 121.1(8) . .
O8 C29 C30 116.6(7) . .
C77 C76 C75 118.7(6) . .
C77 C76 C90 122.7(6) . 1_566
C75 C76 C90 118.6(6) . 1_566
C76 C77 C78 122.4(6) . .
C76 C77 H77 118.8 . .
C78 C77 H77 118.8 . .
O6 C26 O5 124.1(7) . .
O6 C26 C23 117.3(7) . .
O5 C26 C23 118.5(7) . .
C70 C89 C88 117.2(7) . .
C70 C89 H89 121.4 . .
C88 C89 H89 121.4 . .
C81 C82 C93 120.0(6) . 1_666
C81 C82 H82 120.0 . .
C93 C82 H82 120.0 1_666 .
C53 C98 C99 121.2(7) 1_444 .
C53 C98 H98 119.4 1_444 .
C99 C98 H98 119.4 . .
C63 C64 C65 118.5(7) . .
C63 C64 H64 120.8 . .
C65 C64 H64 120.8 . .
C80 C81 C82 121.1(7) . .
C80 C81 H81 119.4 . .
C82 C81 H81 119.4 . .
C76 C75 C74 118.9(6) . .
C76 C75 H75 120.6 . .
C74 C75 H75 120.6 . .
O34 C90 O33 120.3(6) . .
O34 C90 C76 119.4(6) . 1_544
O33 C90 C76 120.3(6) . 1_544
C80 C84 C83 120.5(7) . .
C80 C84 H84 119.7 . .
C83 C84 H84 119.7 . .
O39 C91 O36 121.8(7) . .
O39 C91 C66 119.2(7) . 1_545
O36 C91 C66 119.0(7) . 1_545
O20 C35 O19 119.2(6) . .
O20 C35 C49 120.5(6) . 1_565
O19 C35 C49 120.3(6) . 1_565
O20 C35 Cd6 58.4(3) . .
O19 C35 Cd6 60.9(3) . .
C49 C35 Cd6 175.4(5) 1_565 .
C55 C60 C59 120.0(8) . .
C55 C60 H60 120.0 . .
C59 C60 H60 120.0 . .
C97 C96 C95 120.1(7) . .
C97 C96 H96 119.9 . .
C95 C96 H96 119.9 . .
C14 C15 C10 118.6(7) . .
C14 C15 H15 120.7 . .
C10 C15 H15 120.7 . .
C77 C78 C73 120.4(7) . .
C77 C78 H78 119.8 . .
C73 C78 H78 119.8 . .
O37 C92 O38 119.4(6) . .
O37 C92 C93 120.6(6) . .
O38 C92 C93 120.0(6) . .
O37 C92 Cd2 60.4(4) . .
O38 C92 Cd2 59.2(3) . .
C93 C92 Cd2 175.4(5) . .
O25 C55 C60 126.6(7) . .
O25 C55 C56 114.4(6) . .
C60 C55 C56 119.0(7) . .
C66 C65 C64 122.3(7) . .
C66 C65 H65 118.8 . .
C64 C65 H65 118.8 . .
C93 C83 C84 120.3(7) 1_666 .
C93 C83 H83 119.8 1_666 .
C84 C83 H83 119.8 . .
C87 C86 C71 118.9(8) . .
C87 C86 H86 120.5 . .
C71 C86 H86 120.5 . .
C17 O3 C16 116.6(6) . .
C57 C58 C59 116.7(7) . .
C57 C58 C34 125.4(8) . 1_656
C59 C58 C34 117.8(8) . 1_656
C1 C2 C3 118.3(6) . .
C1 C2 C28 120.1(6) . 1_444
C3 C2 C28 121.6(6) . 1_444
C31 C30 C32 117.6(8) . .
C31 C30 C29 122.0(8) . .
C32 C30 C29 120.3(8) . .
C67 C68 C63 120.0(7) . .
C67 C68 H68 120.0 . .
C63 C68 H68 120.0 . .
C65 C66 C67 119.9(7) . .
C65 C66 C91 120.3(7) . 1_565
C67 C66 C91 119.7(7) . 1_565
C25 C20 O4 125.0(7) . .
C25 C20 C21 121.2(7) . .
O4 C20 C21 113.8(6) . .
C68 C67 C66 119.2(7) . .
C68 C67 H67 120.4 . .
C66 C67 H67 120.4 . .
O3 C16 C8 110.1(6) . .
O3 C16 H16A 109.6 . .
C8 C16 H16A 109.6 . .
O3 C16 H16B 109.6 . .
C8 C16 H16B 109.6 . .
H16A C16 H16B 108.2 . .
C15 C14 C13 122.8(8) . .
C15 C14 H14 118.6 . .
C13 C14 H14 118.6 . .
C60 C59 C58 122.3(8) . .
C60 C59 H59 118.8 . .
C58 C59 H59 118.8 . .
C17 C33 C32 117.9(9) 1_655 .
C17 C33 H33 121.1 1_655 .
C32 C33 H33 121.1 . .
C70 C71 C86 121.4(7) . .
C70 C71 H71 119.3 . .
C86 C71 H71 119.3 . .
C96 C97 C53 121.6(7) . 1_444
C96 C97 H97 119.2 . .
C53 C97 H97 119.2 1_444 .
C30 C32 C33 120.9(8) . .
C30 C32 H32 119.6 . .
C33 C32 H32 119.6 . .
C18 C17 O3 117.4(8) . .
C18 C17 C33 120.0(8) . 1_455
O3 C17 C33 122.5(8) . 1_455
C17 C18 C31 119.4(8) . 1_455
C17 C18 H18 120.3 . .
C31 C18 H18 120.3 1_455 .
O14 C34 O17 118.5(8) . .
O14 C34 C58 122.3(10) . 1_454
O17 C34 C58 118.5(8) . 1_454
C4 C3 C2 121.1(7) . .
C4 C3 H3 119.5 . .
C2 C3 H3 119.5 . .
C57 C56 C55 117.6(8) . .
C57 C56 H56 121.2 . .
C55 C56 H56 121.2 . .
C58 C57 C56 124.4(8) . .
C58 C57 H57 117.8 . .
C56 C57 H57 117.8 . .
C30 C31 C18 122.9(9) . 1_655
C30 C31 H31 118.6 . .
C18 C31 H31 118.6 1_655 .

loop_
_geom_bond_atom_site_label_1
_geom_bond_atom_site_label_2
_geom_bond_distance
_geom_bond_site_symmetry_2
Cd3 O30 2.235(6) .
Cd3 O5 2.243(6) .
Cd3 O32 2.250(5) .
Cd3 O33 2.294(5) .
Cd3 O9 2.302(5) .
Cd3 O31 2.316(5) .
Cd4 O6 2.256(5) .
Cd4 O7 2.260(6) .
Cd4 O9 2.298(5) .
Cd4 O11 2.364(5) .
Cd4 O12 2.365(5) .
Cd4 C28 2.757(7) .
Cd2 O36 2.233(5) .
Cd2 O35 2.247(5) .
Cd2 O33 2.299(4) .
Cd2 O38 2.350(5) .
Cd2 O37 2.378(5) .
Cd2 O34 2.510(5) .
Cd2 C92 2.732(7) .
Cd5 O13 2.216(5) .
Cd5 O14 2.250(7) .
Cd5 O12 2.268(5) .
Cd5 O16 2.285(5) .
Cd5 O8 2.296(5) .
Cd5 O15 2.303(5) .
Cd6 O18 2.196(5) .
Cd6 O17 2.311(6) .
Cd6 O16 2.339(5) .
Cd6 O20 2.340(4) .
Cd6 O19 2.394(4) .
Cd6 O21 2.490(5) .
Cd6 C35 2.739(7) .
O16 C36 1.298(8) .
O21 C36 1.268(8) .
O22 C40 1.365(8) .
O22 C43 1.414(8) .
O4 C20 1.383(8) .
O4 C19 1.425(8) .
C44 C45 1.519(9) .
C44 C43 1.525(9) .
C44 C52 1.532(9) .
C44 C54 1.532(9) .
O25 C55 1.347(8) .
O25 C54 1.445(8) .
O2 C10 1.395(9) .
O2 C9 1.428(8) .
C8 C19 1.516(10) .
C8 C16 1.516(10) .
C8 C7 1.538(10) .
C8 C9 1.549(10) .
C54 H54A 0.9900 .
C54 H54B 0.9900 .
C23 C22 1.357(10) .
C23 C24 1.371(10) .
C23 C26 1.515(9) .
O1 C5 1.365(8) .
O1 C7 1.398(8) .
C4 C3 1.369(12) .
C4 C5 1.389(10) .
C4 H4 0.9500 .
O23 C46 1.387(9) .
O23 C45 1.430(8) .
C40 C41 1.379(10) .
C40 C39 1.396(9) .
C43 H43A 0.9900 .
C43 H43B 0.9900 .
C22 C21 1.396(10) .
C22 H22 0.9500 .
C51 C50 1.324(10) .
C51 C46 1.402(11) .
C51 H51 0.9500 .
C9 H9A 0.9900 .
C9 H9B 0.9900 .
C37 C38 1.355(9) .
C37 C42 1.408(10) .
C37 C36 1.461(10) .
C13 C14 1.397(10) .
C13 C12 1.423(10) .
C13 C27 1.475(10) 1_454
C7 H7A 0.9900 .
C7 H7B 0.9900 .
C10 C15 1.377(11) .
C10 C11 1.403(10) .
C21 C20 1.400(10) .
C21 H21 0.9500 .
C45 H45A 0.9900 .
C45 H45B 0.9900 .
C41 C42 1.361(10) .
C41 H41 0.9500 .
C12 C11 1.368(11) .
C12 H12 0.9500 .
C25 C20 1.347(10) .
C25 C24 1.407(10) .
C25 H25 0.9500 .
C5 C6 1.393(10) .
C19 H19A 0.9900 .
C19 H19B 0.9900 .
C11 H11 0.9500 .
C38 C39 1.402(9) .
C38 H38 0.9500 .
C39 H39 0.9500 .
C42 H42 0.9500 .
C46 C47 1.348(10) .
C24 H24 0.9500 .
Cd1 O42 2.225(5) .
Cd1 O39 2.239(5) .
Cd1 O41 2.276(6) .
Cd1 O40 2.277(7) .
Cd1 O38 2.328(5) .
Cd1 O19 2.329(4) 1_445
O12 C28 1.309(9) .
O8 C29 1.271(10) .
O5 C26 1.239(9) .
O34 C90 1.263(8) .
O32 C85 1.243(9) .
O33 C90 1.282(8) .
O20 C35 1.255(8) .
O42 C94 1.230(8) .
O19 C35 1.295(8) .
O19 Cd1 2.330(4) 1_665
O11 C28 1.245(9) .
O9 C27 1.301(9) .
O38 C92 1.281(8) .
O39 C91 1.241(9) .
O37 C92 1.249(8) .
O35 C85 1.269(9) .
O18 C94 1.334(9) 1_665
O6 C26 1.225(9) .
O14 C34 1.222(11) .
O17 C34 1.288(12) .
O24 C53 1.390(8) .
O24 C52 1.424(7) .
O26 C73 1.348(8) .
O26 C72 1.449(8) .
O27 C70 1.376(9) .
O27 C69 1.438(8) .
C50 C49 1.390(10) .
C50 H50 0.9500 .
C52 H52A 0.9900 .
C52 H52B 0.9900 .
C49 C48 1.382(9) .
C49 C35 1.478(9) 1_545
C1 C2 1.362(9) .
C1 C6 1.405(9) .
C1 H1 0.9500 .
C69 C61 1.518(9) .
C69 H69A 0.9900 .
C69 H69B 0.9900 .
C87 C86 1.371(10) .
C87 C88 1.375(10) .
C87 C85 1.508(9) .
C61 C72 1.502(9) .
C61 C62 1.536(9) .
C61 C79 1.558(9) .
C88 C89 1.419(10) .
C88 H88 0.9500 .
C53 C98 1.361(10) 1_666
C53 C97 1.386(11) 1_666
C99 C98 1.371(10) .
C99 C95 1.428(10) .
C99 H99 0.9500 .
C72 H72A 0.9900 .
C72 H72B 0.9900 .
C6 H6 0.9500 .
C94 O18 1.334(9) 1_445
C94 C95 1.444(10) .
C95 C96 1.379(10) .
O28 C63 1.374(8) .
O28 C62 1.399(8) .
O10 C27 1.229(9) .
O29 C80 1.375(8) .
O29 C79 1.406(8) .
C73 C74 1.379(9) .
C73 C78 1.400(9) .
C79 H79A 0.9900 .
C79 H79B 0.9900 .
C27 C13 1.475(10) 1_656
C74 C75 1.398(9) .
C74 H74 0.9500 .
C62 H62A 0.9900 .
C62 H62B 0.9900 .
C63 C64 1.376(10) .
C63 C68 1.397(10) .
C80 C81 1.356(10) .
C80 C84 1.364(10) .
C47 C48 1.378(10) .
C47 H47 0.9500 .
C48 H48 0.9500 .
C70 C71 1.373(11) .
C70 C89 1.387(10) .
O36 C91 1.285(9) .
O7 C29 1.189(10) .
C93 C83 1.392(10) 1_444
C93 C82 1.399(10) 1_444
C93 C92 1.452(10) .
C28 C2 1.459(10) 1_666
C29 C30 1.524(11) .
C76 C77 1.363(9) .
C76 C75 1.397(9) .
C76 C90 1.472(9) 1_566
C77 C78 1.368(10) .
C77 H77 0.9500 .
C89 H89 0.9500 .
C82 C81 1.395(10) .
C82 C93 1.399(10) 1_666
C82 H82 0.9500 .
C98 C53 1.361(10) 1_444
C98 H98 0.9500 .
C64 C65 1.404(10) .
C64 H64 0.9500 .
C81 H81 0.9500 .
C75 H75 0.9500 .
C90 C76 1.472(9) 1_544
C84 C83 1.401(11) .
C84 H84 0.9500 .
C91 C66 1.509(10) 1_545
C35 C49 1.478(9) 1_565
C60 C55 1.366(10) .
C60 C59 1.367(11) .
C60 H60 0.9500 .
C96 C97 1.378(11) .
C96 H96 0.9500 .
C15 C14 1.361(11) .
C15 H15 0.9500 .
C78 H78 0.9500 .
C55 C56 1.427(12) .
C65 C66 1.322(10) .
C65 H65 0.9500 .
C83 C93 1.392(10) 1_666
C83 H83 0.9500 .
C86 C71 1.389(12) .
C86 H86 0.9500 .
O3 C17 1.377(9) .
O3 C16 1.424(10) .
C58 C57 1.342(11) .
C58 C59 1.388(12) .
C58 C34 1.499(11) 1_656
C2 C3 1.398(11) .
C2 C28 1.459(10) 1_444
C30 C31 1.344(12) .
C30 C32 1.386(12) .
C68 C67 1.383(10) .
C68 H68 0.9500 .
C66 C67 1.407(11) .
C66 C91 1.509(10) 1_565
C67 H67 0.9500 .
C16 H16A 0.9900 .
C16 H16B 0.9900 .
C14 H14 0.9500 .
C59 H59 0.9500 .
C33 C17 1.401(12) 1_655
C33 C32 1.407(12) .
C33 H33 0.9500 .
C71 H71 0.9500 .
C97 C53 1.386(11) 1_444
C97 H97 0.9500 .
C32 H32 0.9500 .
C17 C18 1.349(12) .
C17 C33 1.401(12) 1_455
C18 C31 1.386(12) 1_455
C18 H18 0.9500 .
C34 C58 1.499(11) 1_454
C3 H3 0.9500 .
C56 C57 1.369(12) .
C56 H56 0.9500 .
C57 H57 0.9500 .
C31 C18 1.386(13) 1_655
C31 H31 0.9500 .
